data_4309490
loop_
_publ_author_name
'Te-Wei Chiu'
'Yen-Hsiang Liu'
'Kai-Ming Chi'
'Yuh-Sheng Wen'
'Kuang-Lieh Lu'

_publ_section_title
;
Synthesis, Structure, and Transformation of Novel Osmium Azine and Ylide
Complexes
;
_journal_name_full 'Inorganic Chemistry'
_journal_page_first 6425
_journal_page_last 6430
_journal_paper_doi 10.1021/ic050431o
_journal_volume 44
_journal_year 2005
_chemical_formula_sum 'C29 H17 N2 O10 Os3 P'
_chemical_formula_weight 1155.02
_chemical_name_systematic
;
 ?
;
_space_group_IT_number 15
_symmetry_cell_setting monoclinic
_symmetry_space_group_name_Hall '-C 2yc'
_symmetry_space_group_name_H-M 'C 1 2/c 1'
_atom_sites_solution_hydrogens geom
_atom_sites_solution_primary direct
_atom_sites_solution_secondary difmap
_audit_creation_method SHELXL-97
_cell_angle_alpha 90.00
_cell_angle_beta 121.83(3)
_cell_angle_gamma 90.00
_cell_formula_units_Z 8
_cell_length_a 32.606(18)
_cell_length_b 13.1568(18)
_cell_length_c 17.719(9)
_cell_measurement_reflns_used 25
_cell_measurement_temperature 293(2)
_cell_measurement_theta_max 16.687
_cell_measurement_theta_min 7.332
_cell_volume 6458(5)
_computing_cell_refinement 'CAD4 Express (Enraf Nonius, 1994)'
_computing_data_collection 'CAD4 Express (Enraf Nonius, 1994)'
_computing_data_reduction 'XCAD4 (Harms & Wocadlo, 1995)'
_computing_molecular_graphics 'Ortep-3 for Windows (Farrugia, 1997)'
_computing_publication_material 'WinGX publication routines (Farrugia, 1999)'
_computing_structure_refinement 'SHELXL-97 (Sheldrick, 1997)'
_computing_structure_solution 'SHELXS-97 (Sheldrick, 1990)'
_diffrn_ambient_temperature 293(2)
_diffrn_measured_fraction_theta_full 0.999
_diffrn_measured_fraction_theta_max 0.999
_diffrn_measurement_device_type 'Enraf Nonius CAD4'
_diffrn_measurement_method 'non-profiled omega/2theta scans'
_diffrn_radiation_monochromator graphite
_diffrn_radiation_source 'fine-focus sealed tube'
_diffrn_radiation_type MoK\a
_diffrn_radiation_wavelength 0.71073
_diffrn_reflns_av_R_equivalents 0.0312
_diffrn_reflns_av_sigmaI/netI 0.0498
_diffrn_reflns_limit_h_max 38
_diffrn_reflns_limit_h_min 0
_diffrn_reflns_limit_k_max 15
_diffrn_reflns_limit_k_min 0
_diffrn_reflns_limit_l_max 17
_diffrn_reflns_limit_l_min -21
_diffrn_reflns_number 5686
_diffrn_reflns_theta_full 25.00
_diffrn_reflns_theta_max 25.00
_diffrn_reflns_theta_min 1.47
_diffrn_standards_decay_% 4
_diffrn_standards_interval_time 60
_diffrn_standards_number 3
_exptl_absorpt_coefficient_mu 11.882
_exptl_absorpt_correction_T_max 0.9977
_exptl_absorpt_correction_T_min 0.3674
_exptl_absorpt_correction_type psi-scan
_exptl_crystal_colour black
_exptl_crystal_density_diffrn 2.376
_exptl_crystal_density_method 'not measured'
_exptl_crystal_description prism
_exptl_crystal_F_000 4224
_exptl_crystal_size_max 0.24
_exptl_crystal_size_mid 0.21
_exptl_crystal_size_min 0.14
_refine_diff_density_max 1.810
_refine_diff_density_min -1.309
_refine_diff_density_rms 0.177
_refine_ls_extinction_coef 0.000078(9)
_refine_ls_extinction_expression Fc^*^=kFc[1+0.001xFc^2^\l^3^/sin(2\q)]^-1/4^
_refine_ls_extinction_method SHELXL
_refine_ls_goodness_of_fit_ref 1.055
_refine_ls_hydrogen_treatment mixed
_refine_ls_matrix_type full
_refine_ls_number_parameters 411
_refine_ls_number_reflns 5686
_refine_ls_number_restraints 0
_refine_ls_restrained_S_all 1.055
_refine_ls_R_factor_all 0.0735
_refine_ls_R_factor_gt 0.0361
_refine_ls_shift/su_max 0.001
_refine_ls_shift/su_mean 0.000
_refine_ls_structure_factor_coef Fsqd
_refine_ls_weighting_details 'calc w=1/[\s^2^(Fo^2^)+(0.0450P)^2^+0.0000P] where P=(Fo^2^+2Fc^2^)/3'
_refine_ls_weighting_scheme calc
_refine_ls_wR_factor_gt 0.0764
_refine_ls_wR_factor_ref 0.0861
_reflns_number_gt 4150
_reflns_number_total 5686
_reflns_threshold_expression >2sigma(I)
_cod_data_source_file ic050431osi20050607_023949.cif
_cod_data_source_block i1096
_cod_database_code 4309490

loop_
_symmetry_equiv_pos_as_xyz
'x, y, z'
'-x, y, -z+1/2'
'x+1/2, y+1/2, z'
'-x+1/2, y+1/2, -z+1/2'
'-x, -y, -z'
'x, -y, z-1/2'
'-x+1/2, -y+1/2, -z'
'x+1/2, -y+1/2, z-1/2'

loop_
_atom_site_label
_atom_site_type_symbol
_atom_site_fract_x
_atom_site_fract_y
_atom_site_fract_z
_atom_site_U_iso_or_equiv
_atom_site_adp_type
_atom_site_occupancy
_atom_site_symmetry_multiplicity
_atom_site_calc_flag
_atom_site_refinement_flags
_atom_site_disorder_assembly
_atom_site_disorder_group
Os1 Os 0.050695(12) 0.18023(3) 0.66524(3) 0.03350(12) Uani 1 1 d . . .
Os2 Os 0.067058(13) 0.29973(3) 0.54816(2) 0.03474(12) Uani 1 1 d . . .
Os3 Os 0.148308(12) 0.22307(3) 0.71548(2) 0.02945(11) Uani 1 1 d . . .
P1 P 0.18034(8) 0.55211(17) 0.77598(16) 0.0287(5) Uani 1 1 d . . .
O1 O -0.0593(3) 0.1914(7) 0.5567(7) 0.087(3) Uani 1 1 d . . .
O2 O 0.0679(4) 0.0408(6) 0.8166(6) 0.084(3) Uani 1 1 d . . .
O3 O 0.0593(3) 0.3716(6) 0.7734(7) 0.080(3) Uani 1 1 d . . .
O4 O 0.0533(3) -0.0048(6) 0.5626(6) 0.065(2) Uani 1 1 d . . .
O5 O 0.0894(4) 0.4454(8) 0.4406(7) 0.118(4) Uani 1 1 d . . .
O6 O -0.0329(3) 0.3891(6) 0.4758(6) 0.078(3) Uani 1 1 d . . .
O7 O 0.0357(3) 0.1275(7) 0.4098(5) 0.081(3) Uani 1 1 d . . .
O8 O 0.2506(2) 0.2766(5) 0.7655(6) 0.062(2) Uani 1 1 d . . .
O9 O 0.1787(4) 0.1935(7) 0.9079(6) 0.082(3) Uani 1 1 d . . .
O10 O 0.1608(3) -0.0009(5) 0.6883(6) 0.070(3) Uani 1 1 d . . .
N1 N 0.1367(2) 0.3793(5) 0.7195(5) 0.0255(16) Uani 1 1 d . . .
N2 N 0.1699(2) 0.4388(5) 0.7936(5) 0.0305(17) Uani 1 1 d . . .
C1 C -0.0184(4) 0.1873(8) 0.5967(8) 0.053(3) Uani 1 1 d . . .
C2 C 0.0620(4) 0.0944(8) 0.7615(8) 0.050(3) Uani 1 1 d . . .
C3 C 0.0566(3) 0.3038(8) 0.7304(8) 0.046(3) Uani 1 1 d . . .
C4 C 0.0529(3) 0.0645(8) 0.6009(7) 0.043(3) Uani 1 1 d . . .
C5 C 0.0825(5) 0.3873(9) 0.4835(8) 0.065(4) Uani 1 1 d . . .
C6 C 0.0052(4) 0.3550(8) 0.5014(7) 0.050(3) Uani 1 1 d . . .
C7 C 0.0463(4) 0.1905(9) 0.4611(7) 0.048(3) Uani 1 1 d . . .
C8 C 0.2124(3) 0.2566(7) 0.7438(7) 0.042(2) Uani 1 1 d . . .
C9 C 0.1677(4) 0.2050(7) 0.8364(7) 0.040(2) Uani 1 1 d . . .
C10 C 0.1559(3) 0.0832(8) 0.6991(7) 0.045(3) Uani 1 1 d . . .
C11 C 0.0995(3) 0.4105(6) 0.6481(5) 0.0290(19) Uani 1 1 d . . .
H11 H 0.0877 0.4764 0.6409 0.035 Uiso 1 1 calc R . .
C21 C 0.1855(3) 0.5652(6) 0.6791(6) 0.030(2) Uani 1 1 d . . .
C22 C 0.2226(3) 0.5121(7) 0.6794(7) 0.042(2) Uani 1 1 d . . .
H22 H 0.2437 0.4725 0.7282 0.050 Uiso 1 1 calc R . .
C23 C 0.2282(4) 0.5182(9) 0.6068(8) 0.058(3) Uani 1 1 d . . .
H23 H 0.2532 0.4835 0.6072 0.069 Uiso 1 1 calc R . .
C24 C 0.1967(4) 0.5754(10) 0.5349(8) 0.065(3) Uani 1 1 d . . .
H24 H 0.2003 0.5789 0.4862 0.078 Uiso 1 1 calc R . .
C25 C 0.1598(4) 0.6281(10) 0.5334(7) 0.061(3) Uani 1 1 d . . .
H25 H 0.1390 0.6676 0.4843 0.074 Uiso 1 1 calc R . .
C26 C 0.1532(3) 0.6227(9) 0.6045(7) 0.049(3) Uani 1 1 d . . .
H26 H 0.1278 0.6570 0.6027 0.059 Uiso 1 1 calc R . .
C31 C 0.1378(3) 0.6486(7) 0.7649(6) 0.030(2) Uani 1 1 d . . .
C32 C 0.1383(4) 0.7498(7) 0.7429(8) 0.053(3) Uani 1 1 d . . .
H32 H 0.1615 0.7725 0.7313 0.064 Uiso 1 1 calc R . .
C33 C 0.1049(4) 0.8158(8) 0.7384(8) 0.063(3) Uani 1 1 d . . .
H33 H 0.1058 0.8836 0.7247 0.076 Uiso 1 1 calc R . .
C34 C 0.0702(4) 0.7844(9) 0.7536(7) 0.060(3) Uani 1 1 d . . .
H34 H 0.0470 0.8301 0.7477 0.072 Uiso 1 1 calc R . .
C35 C 0.0693(4) 0.6865(9) 0.7772(7) 0.054(3) Uani 1 1 d . . .
H35 H 0.0461 0.6659 0.7896 0.065 Uiso 1 1 calc R . .
C36 C 0.1030(3) 0.6174(8) 0.7830(6) 0.043(2) Uani 1 1 d . . .
H36 H 0.1024 0.5504 0.7989 0.052 Uiso 1 1 calc R . .
C41 C 0.2381(3) 0.5807(7) 0.8735(6) 0.035(2) Uani 1 1 d . . .
C42 C 0.2522(4) 0.6784(8) 0.9073(8) 0.054(3) Uani 1 1 d . . .
H42 H 0.2302 0.7315 0.8823 0.065 Uiso 1 1 calc R . .
C43 C 0.2981(5) 0.6976(11) 0.9769(9) 0.073(4) Uani 1 1 d . . .
H43 H 0.3070 0.7636 0.9982 0.087 Uiso 1 1 calc R . .
C44 C 0.3308(4) 0.6206(13) 1.0154(8) 0.075(4) Uani 1 1 d . . .
H44 H 0.3623 0.6342 1.0608 0.090 Uiso 1 1 calc R . .
C45 C 0.3167(4) 0.5235(11) 0.9865(8) 0.076(4) Uani 1 1 d . . .
H45 H 0.3381 0.4703 1.0156 0.091 Uiso 1 1 calc R . .
C46 C 0.2717(4) 0.5029(9) 0.9155(7) 0.058(3) Uani 1 1 d . . .
H46 H 0.2633 0.4364 0.8951 0.069 Uiso 1 1 calc R . .
H H 0.124(3) 0.243(6) 0.606(5) 0.03(2) Uiso 1 1 d . . .

loop_
_atom_site_aniso_label
_atom_site_aniso_U_11
_atom_site_aniso_U_22
_atom_site_aniso_U_33
_atom_site_aniso_U_23
_atom_site_aniso_U_13
_atom_site_aniso_U_12
Os1 0.02838(19) 0.0321(2) 0.0415(2) 0.00300(16) 0.01939(18) -0.00057(15)
Os2 0.0326(2) 0.0402(2) 0.0254(2) 0.00169(16) 0.01122(16) -0.00237(16)
Os3 0.02446(18) 0.0303(2) 0.0327(2) 0.00149(15) 0.01445(16) 0.00365(14)
P1 0.0253(11) 0.0324(12) 0.0272(13) 0.0029(10) 0.0130(10) -0.0016(10)
O1 0.036(5) 0.088(7) 0.121(9) 0.012(6) 0.032(5) 0.006(4)
O2 0.131(8) 0.060(5) 0.084(7) 0.036(5) 0.072(7) 0.017(5)
O3 0.105(7) 0.058(5) 0.122(8) -0.032(6) 0.092(7) -0.024(5)
O4 0.056(5) 0.046(5) 0.071(6) -0.013(4) 0.019(4) -0.004(4)
O5 0.203(12) 0.105(8) 0.073(7) -0.016(6) 0.092(8) -0.079(8)
O6 0.048(5) 0.069(5) 0.093(7) 0.024(5) 0.019(5) 0.020(4)
O7 0.100(7) 0.093(7) 0.042(5) -0.028(5) 0.032(5) -0.011(6)
O8 0.028(4) 0.053(5) 0.102(7) 0.000(4) 0.033(4) -0.002(3)
O9 0.114(8) 0.086(7) 0.044(5) 0.015(5) 0.041(5) 0.011(6)
O10 0.050(5) 0.032(4) 0.121(8) -0.018(5) 0.040(5) 0.001(3)
N1 0.026(4) 0.022(4) 0.033(4) 0.007(3) 0.019(4) 0.003(3)
N2 0.027(4) 0.032(4) 0.029(4) 0.004(3) 0.012(3) -0.003(3)
C1 0.043(6) 0.044(6) 0.068(8) 0.006(6) 0.026(6) 0.000(5)
C2 0.058(7) 0.041(6) 0.063(8) -0.015(6) 0.040(6) 0.004(5)
C3 0.038(5) 0.049(6) 0.072(8) -0.002(6) 0.043(6) -0.005(5)
C4 0.037(5) 0.036(6) 0.046(7) 0.004(5) 0.015(5) -0.001(4)
C5 0.100(10) 0.067(8) 0.039(7) -0.029(6) 0.045(7) -0.037(7)
C6 0.037(6) 0.050(6) 0.044(6) 0.014(5) 0.009(5) 0.001(5)
C7 0.044(6) 0.063(7) 0.029(6) 0.002(5) 0.014(5) 0.003(5)
C8 0.038(6) 0.033(5) 0.056(7) -0.001(5) 0.025(5) 0.009(4)
C9 0.059(6) 0.029(5) 0.039(6) 0.009(4) 0.031(5) 0.010(5)
C10 0.026(5) 0.044(6) 0.056(7) -0.003(5) 0.017(5) -0.006(4)
C11 0.030(5) 0.031(5) 0.026(5) 0.008(4) 0.015(4) 0.001(4)
C21 0.034(5) 0.032(5) 0.031(5) -0.006(4) 0.022(4) -0.011(4)
C22 0.037(5) 0.033(5) 0.058(7) -0.004(5) 0.028(5) -0.004(4)
C23 0.059(7) 0.077(8) 0.057(8) 0.000(6) 0.043(7) 0.003(6)
C24 0.075(8) 0.092(9) 0.043(7) -0.001(7) 0.040(7) -0.010(7)
C25 0.063(7) 0.090(9) 0.035(6) 0.024(6) 0.029(6) 0.018(7)
C26 0.036(5) 0.071(7) 0.043(6) 0.006(6) 0.023(5) 0.001(5)
C31 0.028(4) 0.034(5) 0.028(5) 0.000(4) 0.014(4) 0.001(4)
C32 0.059(7) 0.034(5) 0.066(8) 0.005(5) 0.033(6) 0.004(5)
C33 0.070(8) 0.040(6) 0.072(9) 0.011(6) 0.032(7) 0.013(6)
C34 0.059(7) 0.066(8) 0.044(7) 0.004(6) 0.020(6) 0.031(6)
C35 0.045(6) 0.066(7) 0.056(8) 0.012(6) 0.030(6) 0.013(6)
C36 0.046(6) 0.052(6) 0.039(6) -0.002(5) 0.028(5) 0.004(5)
C41 0.032(5) 0.049(6) 0.024(5) -0.009(4) 0.015(4) -0.017(4)
C42 0.050(7) 0.045(6) 0.065(8) -0.015(6) 0.028(6) -0.015(5)
C43 0.068(9) 0.080(9) 0.069(9) -0.033(8) 0.035(8) -0.040(8)
C44 0.039(7) 0.129(13) 0.042(7) -0.010(8) 0.011(6) -0.027(8)
C45 0.043(7) 0.094(10) 0.054(8) 0.023(8) 0.001(6) 0.002(7)
C46 0.052(7) 0.053(7) 0.042(7) -0.003(5) 0.007(6) 0.000(6)

loop_
_atom_type_symbol
_atom_type_description
_atom_type_scat_dispersion_real
_atom_type_scat_dispersion_imag
_atom_type_scat_source
Os Os -1.2165 7.6030 'International Tables Vol C Tables 4.2.6.8 and 6.1.1.4'
P P 0.1023 0.0942 'International Tables Vol C Tables 4.2.6.8 and 6.1.1.4'
O O 0.0106 0.0060 'International Tables Vol C Tables 4.2.6.8 and 6.1.1.4'
N N 0.0061 0.0033 'International Tables Vol C Tables 4.2.6.8 and 6.1.1.4'
C C 0.0033 0.0016 'International Tables Vol C Tables 4.2.6.8 and 6.1.1.4'
H H 0.0000 0.0000 'International Tables Vol C Tables 4.2.6.8 and 6.1.1.4'

loop_
_geom_angle_atom_site_label_1
_geom_angle_atom_site_label_2
_geom_angle_atom_site_label_3
_geom_angle
_geom_angle_site_symmetry_1
_geom_angle_site_symmetry_3
_geom_angle_publ_flag
C2 Os1 C1 101.8(5) . . ?
C2 Os1 C4 90.7(4) . . ?
C1 Os1 C4 93.5(4) . . ?
C2 Os1 C3 93.0(4) . . ?
C1 Os1 C3 92.9(4) . . ?
C4 Os1 C3 171.7(4) . . ?
C2 Os1 Os2 161.2(3) . . ?
C1 Os1 Os2 96.9(3) . . ?
C4 Os1 Os2 85.7(3) . . ?
C3 Os1 Os2 88.4(3) . . ?
C2 Os1 Os3 100.3(3) . . ?
C1 Os1 Os3 157.9(3) . . ?
C4 Os1 Os3 87.5(3) . . ?
C3 Os1 Os3 84.5(3) . . ?
Os2 Os1 Os3 61.20(3) . . ?
C5 Os2 C6 93.7(5) . . ?
C5 Os2 C7 93.6(5) . . ?
C6 Os2 C7 95.3(5) . . ?
C5 Os2 C11 84.9(4) . . ?
C6 Os2 C11 92.8(4) . . ?
C7 Os2 C11 171.8(4) . . ?
C5 Os2 Os1 173.2(3) . . ?
C6 Os2 Os1 88.0(3) . . ?
C7 Os2 Os1 92.8(3) . . ?
C11 Os2 Os1 88.5(2) . . ?
C5 Os2 Os3 116.1(4) . . ?
C6 Os2 Os3 140.3(4) . . ?
C7 Os2 Os3 107.4(3) . . ?
C11 Os2 Os3 66.4(2) . . ?
Os1 Os2 Os3 59.47(4) . . ?
C5 Os2 H 94(3) . . ?
C6 Os2 H 171(3) . . ?
C7 Os2 H 88(3) . . ?
C11 Os2 H 84(3) . . ?
Os1 Os2 H 84(3) . . ?
Os3 Os2 H 31(3) . . ?
C10 Os3 C9 93.3(4) . . ?
C10 Os3 C8 92.9(4) . . ?
C9 Os3 C8 93.7(4) . . ?
C10 Os3 N1 174.1(4) . . ?
C9 Os3 N1 92.5(3) . . ?
C8 Os3 N1 87.5(3) . . ?
C10 Os3 Os1 88.6(3) . . ?
C9 Os3 Os1 88.9(3) . . ?
C8 Os3 Os1 176.9(3) . . ?
N1 Os3 Os1 90.75(17) . . ?
C10 Os3 Os2 107.5(3) . . ?
C9 Os3 Os2 140.5(3) . . ?
C8 Os3 Os2 117.6(3) . . ?
N1 Os3 Os2 67.26(18) . . ?
Os1 Os3 Os2 59.33(4) . . ?
C10 Os3 H 89(3) . . ?
C9 Os3 H 173(3) . . ?
C8 Os3 H 93(3) . . ?
N1 Os3 H 85(3) . . ?
Os1 Os3 H 85(3) . . ?
Os2 Os3 H 32(3) . . ?
N2 P1 C41 103.3(4) . . ?
N2 P1 C31 116.4(4) . . ?
C41 P1 C31 108.1(4) . . ?
N2 P1 C21 114.1(4) . . ?
C41 P1 C21 108.4(4) . . ?
C31 P1 C21 106.1(4) . . ?
C11 N1 N2 127.2(7) . . ?
C11 N1 Os3 112.0(6) . . ?
N2 N1 Os3 120.7(5) . . ?
N1 N2 P1 118.2(5) . . ?
O1 C1 Os1 179.4(12) . . ?
O2 C2 Os1 177.6(11) . . ?
O3 C3 Os1 174.1(10) . . ?
O4 C4 Os1 178.5(9) . . ?
O5 C5 Os2 175.6(14) . . ?
O6 C6 Os2 177.2(11) . . ?
O7 C7 Os2 177.3(11) . . ?
O8 C8 Os3 176.0(10) . . ?
O9 C9 Os3 179.0(11) . . ?
O10 C10 Os3 178.9(10) . . ?
N1 C11 Os2 114.0(6) . . ?
N1 C11 H11 123.0 . . ?
Os2 C11 H11 123.0 . . ?
C22 C21 C26 119.4(9) . . ?
C22 C21 P1 117.5(7) . . ?
C26 C21 P1 123.1(7) . . ?
C23 C22 C21 120.2(10) . . ?
C23 C22 H22 119.9 . . ?
C21 C22 H22 119.9 . . ?
C24 C23 C22 119.6(11) . . ?
C24 C23 H23 120.2 . . ?
C22 C23 H23 120.2 . . ?
C23 C24 C25 121.0(11) . . ?
C23 C24 H24 119.5 . . ?
C25 C24 H24 119.5 . . ?
C24 C25 C26 120.6(11) . . ?
C24 C25 H25 119.7 . . ?
C26 C25 H25 119.7 . . ?
C25 C26 C21 119.2(10) . . ?
C25 C26 H26 120.4 . . ?
C21 C26 H26 120.4 . . ?
C32 C31 C36 118.5(9) . . ?
C32 C31 P1 125.4(7) . . ?
C36 C31 P1 116.0(7) . . ?
C33 C32 C31 119.9(11) . . ?
C33 C32 H32 120.0 . . ?
C31 C32 H32 120.0 . . ?
C34 C33 C32 121.3(11) . . ?
C34 C33 H33 119.4 . . ?
C32 C33 H33 119.4 . . ?
C33 C34 C35 120.4(11) . . ?
C33 C34 H34 119.8 . . ?
C35 C34 H34 119.8 . . ?
C34 C35 C36 119.7(11) . . ?
C34 C35 H35 120.1 . . ?
C36 C35 H35 120.1 . . ?
C35 C36 C31 120.1(10) . . ?
C35 C36 H36 120.0 . . ?
C31 C36 H36 120.0 . . ?
C42 C41 C46 117.5(9) . . ?
C42 C41 P1 123.2(8) . . ?
C46 C41 P1 119.3(7) . . ?
C43 C42 C41 121.0(11) . . ?
C43 C42 H42 119.5 . . ?
C41 C42 H42 119.5 . . ?
C44 C43 C42 120.5(12) . . ?
C44 C43 H43 119.8 . . ?
C42 C43 H43 119.8 . . ?
C45 C44 C43 119.3(11) . . ?
C45 C44 H44 120.4 . . ?
C43 C44 H44 120.4 . . ?
C44 C45 C46 121.2(12) . . ?
C44 C45 H45 119.4 . . ?
C46 C45 H45 119.4 . . ?
C45 C46 C41 120.4(11) . . ?
C45 C46 H46 119.8 . . ?
C41 C46 H46 119.8 . . ?

loop_
_geom_bond_atom_site_label_1
_geom_bond_atom_site_label_2
_geom_bond_distance
_geom_bond_site_symmetry_2
_geom_bond_publ_flag
Os1 C2 1.913(13) . ?
Os1 C1 1.916(11) . ?
Os1 C4 1.927(11) . ?
Os1 C3 1.944(11) . ?
Os1 Os2 2.8683(11) . ?
Os1 Os3 2.8725(18) . ?
Os2 C5 1.873(12) . ?
Os2 C6 1.876(11) . ?
Os2 C7 1.950(11) . ?
Os2 C11 2.097(9) . ?
Os2 Os3 2.9225(17) . ?
Os2 H 1.75(8) . ?
Os3 C10 1.899(10) . ?
Os3 C9 1.901(10) . ?
Os3 C8 1.925(10) . ?
Os3 N1 2.098(6) . ?
Os3 H 1.69(8) . ?
P1 N2 1.596(7) . ?
P1 C41 1.800(9) . ?
P1 C31 1.812(9) . ?
P1 C21 1.818(9) . ?
O1 C1 1.135(12) . ?
O2 C2 1.134(13) . ?
O3 C3 1.147(12) . ?
O4 C4 1.140(12) . ?
O5 C5 1.179(13) . ?
O6 C6 1.165(12) . ?
O7 C7 1.140(12) . ?
O8 C8 1.126(11) . ?
O9 C9 1.131(12) . ?
O10 C10 1.148(11) . ?
N1 C11 1.275(10) . ?
N1 N2 1.417(9) . ?
C11 H11 0.9300 . ?
C21 C22 1.397(12) . ?
C21 C26 1.400(13) . ?
C22 C23 1.393(14) . ?
C22 H22 0.9300 . ?
C23 C24 1.365(15) . ?
C23 H23 0.9300 . ?
C24 C25 1.379(16) . ?
C24 H24 0.9300 . ?
C25 C26 1.385(15) . ?
C25 H25 0.9300 . ?
C26 H26 0.9300 . ?
C31 C32 1.390(13) . ?
C31 C36 1.393(12) . ?
C32 C33 1.363(15) . ?
C32 H32 0.9300 . ?
C33 C34 1.356(16) . ?
C33 H33 0.9300 . ?
C34 C35 1.360(15) . ?
C34 H34 0.9300 . ?
C35 C36 1.389(13) . ?
C35 H35 0.9300 . ?
C36 H36 0.9300 . ?
C41 C42 1.391(13) . ?
C41 C46 1.393(14) . ?
C42 C43 1.370(15) . ?
C42 H42 0.9300 . ?
C43 C44 1.363(18) . ?
C43 H43 0.9300 . ?
C44 C45 1.363(18) . ?
C44 H44 0.9300 . ?
C45 C46 1.365(14) . ?
C45 H45 0.9300 . ?
C46 H46 0.9300 . ?
